data_7110139
loop_
_publ_author_name
'David M. Cousins'
'Matthew G. Davidson'
'Daniel Garcia-Vivo'

_publ_section_title
;
 Unprecedented participation of a four-coordinate hydrogen atom in the
 cubane core of lithium and sodium phenolates
;
_journal_name_full Chem.Commun.
_journal_page_first 11809
_journal_paper_doi 10.1039/c3cc47393g
_journal_volume 49
_journal_year 2013
_chemical_formula_sum 'C70 H100 N2 Na6 O10'
_chemical_formula_weight 1267.47
_chemical_name_systematic
;
?
;
_space_group_crystal_system orthorhombic
_space_group_IT_number 61
_space_group_name_H-M_alt 'P b c a'
_symmetry_space_group_name_Hall '-P 2ac 2ab'
_symmetry_space_group_name_H-M 'P b c a'
_atom_sites_solution_hydrogens geom
_atom_sites_solution_primary direct
_atom_sites_solution_secondary difmap
_audit_conform_dict_location ftp://ftp.iucr.org/pub/cif_core.dic
_audit_conform_dict_name cif_core.dic
_audit_conform_dict_version 2.2
_audit_creation_date 2008-05-29T14:37:25-00:00
_audit_creation_method 'WinGX routine CIF_UPDATE'
_cell_angle_alpha 90
_cell_angle_beta 90
_cell_angle_gamma 90
_cell_formula_units_Z 8
_cell_length_a 20.0070(2)
_cell_length_b 21.3360(3)
_cell_length_c 32.6610(2)
_cell_measurement_temperature 150(2)
_cell_volume 13942.0(3)
_computing_structure_refinement 'SHELXL-97 (Sheldrick, 1997)'
_computing_structure_solution 'SHELXS-97 (Sheldrick, 1990)'
_diffrn_ambient_temperature 150(2)
_diffrn_measured_fraction_theta_full 0.985
_diffrn_measured_fraction_theta_max 0.985
_diffrn_radiation_monochromator graphite
_diffrn_radiation_type MoK\a
_diffrn_radiation_wavelength 0.71073
_diffrn_reflns_av_R_equivalents 0.0773
_diffrn_reflns_av_unetI/netI 0.0368
_diffrn_reflns_limit_h_max 21
_diffrn_reflns_limit_h_min -21
_diffrn_reflns_limit_k_max 22
_diffrn_reflns_limit_k_min -22
_diffrn_reflns_limit_l_max 34
_diffrn_reflns_limit_l_min -34
_diffrn_reflns_number 102918
_diffrn_reflns_theta_full 22.54
_diffrn_reflns_theta_max 22.54
_diffrn_reflns_theta_min 3.51
_exptl_absorpt_coefficient_mu 0.111
_exptl_absorpt_correction_type none
_exptl_crystal_density_diffrn 1.208
_exptl_crystal_density_method 'not measured'
_exptl_crystal_F_000 5440
_exptl_crystal_size_max 0.16
_exptl_crystal_size_mid 0.11
_exptl_crystal_size_min 0.10
_refine_diff_density_max 1.066
_refine_diff_density_min -0.509
_refine_diff_density_rms 0.084
_refine_ls_extinction_method none
_refine_ls_goodness_of_fit_ref 1.034
_refine_ls_hydrogen_treatment mixed
_refine_ls_matrix_type full
_refine_ls_number_parameters 813
_refine_ls_number_reflns 9025
_refine_ls_number_restraints 0
_refine_ls_restrained_S_all 1.034
_refine_ls_R_factor_all 0.0791
_refine_ls_R_factor_gt 0.0576
_refine_ls_shift/su_max 0.002
_refine_ls_shift/su_mean 0
_refine_ls_structure_factor_coef Fsqd
_refine_ls_weighting_details 'calc w=1/[\s^2^(Fo^2^)+(0.0949P)^2^+22.1407P] where P=(Fo^2^+2Fc^2^)/3'
_refine_ls_weighting_scheme calc
_refine_ls_wR_factor_gt 0.1528
_refine_ls_wR_factor_ref 0.1791
_reflns_number_gt 7060
_reflns_number_total 9025
_reflns_threshold_expression >2sigma(I)
_cod_data_source_file c3cc47393g.txt
_cod_data_source_block Compound_4_h08mgd04
_cod_database_code 7110139

loop_
_symmetry_equiv_pos_as_xyz
'x, y, z'
'-x+1/2, -y, z+1/2'
'x+1/2, -y+1/2, -z'
'-x, y+1/2, -z+1/2'
'-x, -y, -z'
'x-1/2, y, -z-1/2'
'-x-1/2, y-1/2, z'
'x, -y-1/2, z-1/2'

loop_
_atom_site_label
_atom_site_type_symbol
_atom_site_fract_x
_atom_site_fract_y
_atom_site_fract_z
_atom_site_U_iso_or_equiv
_atom_site_adp_type
_atom_site_occupancy
_atom_site_symmetry_multiplicity
_atom_site_calc_flag
_atom_site_refinement_flags
Na1 Na 0.69767(6) 0.22953(6) 0.40364(4) 0.0293(3) Uani 1 1 d .
O1 O 0.70579(11) 0.34017(10) 0.41131(7) 0.0303(6) Uani 1 1 d .
N1 N 0.77656(13) 0.23480(12) 0.45548(8) 0.0261(6) Uani 1 1 d .
C1 C 0.77298(18) 0.28788(16) 0.48382(10) 0.0310(8) Uani 1 1 d .
H1A H 0.806 0.2807 0.5059 0.037 Uiso 1 1 calc R
H1B H 0.7282 0.2877 0.4967 0.037 Uiso 1 1 calc R
Na2 Na 0.79321(6) 0.32954(6) 0.35874(4) 0.0332(3) Uani 1 1 d .
O2 O 0.62042(11) 0.22252(11) 0.45483(7) 0.0335(6) Uani 1 1 d .
N2 N 0.55055(14) 0.33025(12) 0.30698(8) 0.0279(7) Uani 1 1 d .
C2 C 0.75803(17) 0.17563(16) 0.47632(10) 0.0317(8) Uani 1 1 d .
H2A H 0.7967 0.1619 0.493 0.038 Uiso 1 1 calc R
H2B H 0.7506 0.1433 0.4551 0.038 Uiso 1 1 calc R
Na3 Na 0.53685(6) 0.23581(6) 0.40756(4) 0.0349(4) Uani 1 1 d .
O3 O 0.78393(11) 0.22356(10) 0.35636(7) 0.0299(6) Uani 1 1 d .
C3 C 0.84420(16) 0.23048(16) 0.43794(10) 0.0289(8) Uani 1 1 d .
H3A H 0.8763 0.2252 0.4607 0.035 Uiso 1 1 calc R
H3B H 0.8546 0.2709 0.4244 0.035 Uiso 1 1 calc R
Na4 Na 0.63148(6) 0.33915(6) 0.35864(4) 0.0300(3) Uani 1 1 d .
O4 O 0.61665(11) 0.22812(10) 0.35607(7) 0.0305(6) Uani 1 1 d .
C4 C 0.50373(16) 0.27744(16) 0.30939(11) 0.0296(8) Uani 1 1 d .
H4A H 0.4691 0.2834 0.2881 0.036 Uiso 1 1 calc R
H4B H 0.481 0.2792 0.3363 0.036 Uiso 1 1 calc R
Na5 Na 0.61436(7) 0.33327(6) 0.45583(4) 0.0347(3) Uani 1 1 d .
O5 O 0.54083(11) 0.34495(11) 0.40061(7) 0.0316(6) Uani 1 1 d .
C5 C 0.51606(18) 0.39056(16) 0.31391(10) 0.0325(8) Uani 1 1 d .
H5A H 0.49 0.4005 0.289 0.039 Uiso 1 1 calc R
H5B H 0.5506 0.4235 0.3168 0.039 Uiso 1 1 calc R
O6 O 0.71344(11) 0.34050(11) 0.30802(7) 0.0314(6) Uani 1 1 d .
C6 C 0.58418(17) 0.33059(17) 0.26672(10) 0.0313(8) Uani 1 1 d .
H6A H 0.5495 0.3331 0.2452 0.038 Uiso 1 1 calc R
H6B H 0.6077 0.2901 0.2633 0.038 Uiso 1 1 calc R
O7 O 0.62612(15) 0.37347(12) 0.52196(8) 0.0490(7) Uani 1 1 d .
Na8 Na 0.70991(6) 0.23510(6) 0.30397(4) 0.0337(3) Uani 1 1 d .
O8 O 0.91066(12) 0.33190(12) 0.34767(8) 0.0455(7) Uani 1 1 d .
O9 O 0.44230(15) 0.16917(16) 0.40432(9) 0.0647(9) Uani 1 1 d .
O10 O 0.71648(16) 0.22449(14) 0.23252(8) 0.0584(8) Uani 1 1 d .
C11 C 0.74797(16) 0.37647(15) 0.43269(10) 0.0286(8) Uani 1 1 d .
C12 C 0.78500(17) 0.35242(16) 0.46640(10) 0.0308(8) Uani 1 1 d .
C13 C 0.82794(18) 0.39306(17) 0.48763(11) 0.0380(9) Uani 1 1 d .
H13 H 0.8539 0.3765 0.5095 0.046 Uiso 1 1 calc R
C14 C 0.83433(19) 0.45602(18) 0.47828(12) 0.0427(10) Uani 1 1 d .
C15 C 0.79740(19) 0.47850(18) 0.44578(12) 0.0409(9) Uani 1 1 d .
H15 H 0.8006 0.5217 0.4389 0.049 Uiso 1 1 calc R
C16 C 0.75550(17) 0.44015(16) 0.42263(11) 0.0339(8) Uani 1 1 d .
C17 C 0.8793(3) 0.4989(2) 0.50326(17) 0.0697(14) Uani 1 1 d .
H17A H 0.8708 0.4923 0.5325 0.104 Uiso 1 1 calc R
H17B H 0.8699 0.5427 0.4962 0.104 Uiso 1 1 calc R
H17C H 0.9262 0.4894 0.4972 0.104 Uiso 1 1 calc R
C18 C 0.71344(19) 0.46752(18) 0.38848(12) 0.0405(9) Uani 1 1 d .
H18A H 0.7228 0.5124 0.3859 0.061 Uiso 1 1 calc R
H18B H 0.666 0.4614 0.3947 0.061 Uiso 1 1 calc R
H18C H 0.7243 0.4464 0.3627 0.061 Uiso 1 1 calc R
C21 C 0.63218(17) 0.19674(16) 0.49142(10) 0.0311(8) Uani 1 1 d .
C22 C 0.69680(17) 0.17719(16) 0.50396(11) 0.0322(8) Uani 1 1 d .
C23 C 0.70593(19) 0.15546(18) 0.54383(12) 0.0408(10) Uani 1 1 d .
H23 H 0.7497 0.1436 0.552 0.049 Uiso 1 1 calc R
C24 C 0.6546(2) 0.1502(2) 0.57213(12) 0.0484(11) Uani 1 1 d .
C25 C 0.5912(2) 0.16712(19) 0.55858(12) 0.0470(11) Uani 1 1 d .
H25 H 0.5546 0.1631 0.5769 0.056 Uiso 1 1 calc R
C26 C 0.57926(18) 0.18957(18) 0.51957(11) 0.0386(9) Uani 1 1 d .
C27 C 0.6660(3) 0.1278(3) 0.61555(14) 0.0813(18) Uani 1 1 d .
H27A H 0.6402 0.1539 0.6345 0.122 Uiso 1 1 calc R
H27B H 0.7136 0.1309 0.6222 0.122 Uiso 1 1 calc R
H27C H 0.6515 0.0841 0.618 0.122 Uiso 1 1 calc R
C28 C 0.5097(2) 0.2116(2) 0.50865(13) 0.0563(12) Uani 1 1 d .
H28A H 0.4783 0.1984 0.53 0.084 Uiso 1 1 calc R
H28B H 0.4964 0.1933 0.4824 0.084 Uiso 1 1 calc R
H28C H 0.5094 0.2574 0.5065 0.084 Uiso 1 1 calc R
C31 C 0.82660(16) 0.17891(16) 0.36791(10) 0.0277(8) Uani 1 1 d .
C32 C 0.85613(16) 0.17860(16) 0.40742(10) 0.0269(8) Uani 1 1 d .
C33 C 0.90216(16) 0.13177(16) 0.41752(11) 0.0319(8) Uani 1 1 d .
H33 H 0.9221 0.1326 0.4439 0.038 Uiso 1 1 calc R
C34 C 0.91998(17) 0.08402(16) 0.39060(11) 0.0334(9) Uani 1 1 d .
C35 C 0.89007(17) 0.08428(16) 0.35258(11) 0.0330(9) Uani 1 1 d .
H35 H 0.9013 0.052 0.3338 0.04 Uiso 1 1 calc R
C36 C 0.84422(17) 0.12976(16) 0.34043(10) 0.0309(8) Uani 1 1 d .
C37 C 0.81564(19) 0.12843(18) 0.29808(11) 0.0402(9) Uani 1 1 d .
H37A H 0.8343 0.0927 0.283 0.06 Uiso 1 1 calc R
H37B H 0.827 0.1674 0.2839 0.06 Uiso 1 1 calc R
H37C H 0.7669 0.1242 0.2996 0.06 Uiso 1 1 calc R
C38 C 0.97057(19) 0.03428(18) 0.40253(13) 0.0441(10) Uani 1 1 d .
H38A H 0.9884 0.0437 0.4298 0.066 Uiso 1 1 calc R
H38B H 1.0071 0.0339 0.3826 0.066 Uiso 1 1 calc R
H38C H 0.9488 -0.0069 0.4029 0.066 Uiso 1 1 calc R
C41 C 0.58597(16) 0.19053(16) 0.32941(10) 0.0295(8) Uani 1 1 d .
C42 C 0.53304(16) 0.21257(16) 0.30427(10) 0.0285(8) Uani 1 1 d .
C43 C 0.50466(17) 0.17182(17) 0.27583(10) 0.0331(9) Uani 1 1 d .
H43 H 0.4697 0.187 0.2588 0.04 Uiso 1 1 calc R
C44 C 0.52501(18) 0.10997(17) 0.27115(11) 0.0363(9) Uani 1 1 d .
C45 C 0.57474(18) 0.08875(17) 0.29729(11) 0.0368(9) Uani 1 1 d .
H45 H 0.5884 0.0462 0.2954 0.044 Uiso 1 1 calc R
C46 C 0.60553(17) 0.12698(17) 0.32611(11) 0.0332(9) Uani 1 1 d .
C47 C 0.4958(2) 0.06820(19) 0.23818(12) 0.0480(10) Uani 1 1 d .
H47A H 0.4476 0.0754 0.2362 0.072 Uiso 1 1 calc R
H47B H 0.5042 0.0242 0.2451 0.072 Uiso 1 1 calc R
H47C H 0.5169 0.078 0.2118 0.072 Uiso 1 1 calc R
C48 C 0.65654(19) 0.10122(17) 0.35534(12) 0.0407(9) Uani 1 1 d .
H48A H 0.6668 0.0578 0.348 0.061 Uiso 1 1 calc R
H48B H 0.6387 0.1026 0.3833 0.061 Uiso 1 1 calc R
H48C H 0.6974 0.1265 0.3538 0.061 Uiso 1 1 calc R
C51 C 0.48513(17) 0.37595(15) 0.39080(10) 0.0286(8) Uani 1 1 d .
C52 C 0.46944(16) 0.39555(15) 0.35019(10) 0.0287(8) Uani 1 1 d .
C53 C 0.41027(18) 0.42844(16) 0.34337(11) 0.0342(9) Uani 1 1 d .
H53 H 0.4005 0.4414 0.3162 0.041 Uiso 1 1 calc R
C54 C 0.36498(17) 0.44327(17) 0.37383(11) 0.0346(9) Uani 1 1 d .
C55 C 0.37961(17) 0.42269(16) 0.41293(11) 0.0341(9) Uani 1 1 d .
H55 H 0.349 0.4313 0.4344 0.041 Uiso 1 1 calc R
C56 C 0.43777(17) 0.38973(16) 0.42174(10) 0.0309(8) Uani 1 1 d .
C57 C 0.30294(19) 0.4820(2) 0.36472(13) 0.0493(10) Uani 1 1 d .
H57A H 0.316 0.5253 0.3588 0.074 Uiso 1 1 calc R
H57B H 0.2732 0.4814 0.3885 0.074 Uiso 1 1 calc R
H57C H 0.2797 0.4643 0.341 0.074 Uiso 1 1 calc R
C58 C 0.4506(2) 0.3680(2) 0.46493(11) 0.0450(10) Uani 1 1 d .
H58A H 0.4134 0.3809 0.4825 0.067 Uiso 1 1 calc R
H58B H 0.4922 0.3867 0.475 0.067 Uiso 1 1 calc R
H58C H 0.4546 0.3222 0.4653 0.067 Uiso 1 1 calc R
C61 C 0.69712(17) 0.38366(16) 0.28005(10) 0.0299(8) Uani 1 1 d .
C62 C 0.63369(17) 0.38276(16) 0.25984(10) 0.0311(8) Uani 1 1 d .
C63 C 0.61867(18) 0.42901(17) 0.23137(10) 0.0338(9) Uani 1 1 d .
H63 H 0.5763 0.4277 0.2182 0.041 Uiso 1 1 calc R
C64 C 0.66233(19) 0.47709(18) 0.22109(11) 0.0380(9) Uani 1 1 d .
C65 C 0.72403(19) 0.47635(17) 0.24031(11) 0.0386(9) Uani 1 1 d .
H65 H 0.7553 0.5083 0.2337 0.046 Uiso 1 1 calc R
C66 C 0.74234(18) 0.43121(17) 0.26877(10) 0.0338(8) Uani 1 1 d .
C67 C 0.6441(2) 0.52696(19) 0.19026(12) 0.0477(10) Uani 1 1 d .
H67A H 0.6417 0.5677 0.204 0.072 Uiso 1 1 calc R
H67B H 0.6007 0.517 0.178 0.072 Uiso 1 1 calc R
H67C H 0.6783 0.5285 0.1688 0.072 Uiso 1 1 calc R
C68 C 0.81182(19) 0.43123(19) 0.28686(12) 0.0437(10) Uani 1 1 d .
H68A H 0.8397 0.4617 0.2722 0.066 Uiso 1 1 calc R
H68B H 0.8314 0.3893 0.2842 0.066 Uiso 1 1 calc R
H68C H 0.8094 0.4427 0.3159 0.066 Uiso 1 1 calc R
C71 C 0.6477(2) 0.4364(2) 0.52611(13) 0.0554(11) Uani 1 1 d .
H71A H 0.6971 0.4382 0.5254 0.067 Uiso 1 1 calc R
H71B H 0.6325 0.4534 0.5527 0.067 Uiso 1 1 calc R
C72 C 0.6199(3) 0.4747(2) 0.49230(13) 0.0608(12) Uani 1 1 d .
H72A H 0.6307 0.4549 0.466 0.091 Uiso 1 1 calc R
H72B H 0.6394 0.5168 0.4932 0.091 Uiso 1 1 calc R
H72C H 0.5712 0.4776 0.4953 0.091 Uiso 1 1 calc R
C73 C 0.6491(4) 0.3355(3) 0.5598(2) 0.114(3) Uani 1 1 d .
H73A H 0.656 0.2909 0.5526 0.137 Uiso 1 1 calc R
H73B H 0.6911 0.3527 0.5712 0.137 Uiso 1 1 calc R
C74 C 0.6005(4) 0.3418(4) 0.5852(4) 0.155(4) Uani 1 1 d .
H74A H 0.5998 0.3849 0.5956 0.232 Uiso 1 1 calc R
H74B H 0.6067 0.3128 0.6082 0.232 Uiso 1 1 calc R
H74C H 0.5582 0.3326 0.5714 0.232 Uiso 1 1 calc R
C81 C 0.9323(2) 0.2824(2) 0.32029(13) 0.0488(11) Uani 1 1 d .
H81A H 0.9476 0.3013 0.2942 0.059 Uiso 1 1 calc R
H81B H 0.8939 0.2547 0.3141 0.059 Uiso 1 1 calc R
C82 C 0.9882(2) 0.2438(2) 0.33824(15) 0.0624(12) Uani 1 1 d .
H82A H 1.0287 0.2695 0.3403 0.094 Uiso 1 1 calc R
H82B H 0.997 0.2077 0.3205 0.094 Uiso 1 1 calc R
H82C H 0.9753 0.2291 0.3655 0.094 Uiso 1 1 calc R
C83 C 0.9558(2) 0.3833(2) 0.34731(15) 0.0616(12) Uani 1 1 d .
H83A H 0.9534 0.4054 0.3207 0.074 Uiso 1 1 calc R
H83B H 1.0022 0.3682 0.3513 0.074 Uiso 1 1 calc R
C84 C 0.9370(3) 0.4263(3) 0.38088(19) 0.0877(18) Uani 1 1 d .
H84A H 0.8928 0.4442 0.3753 0.132 Uiso 1 1 calc R
H84B H 0.97 0.4602 0.3828 0.132 Uiso 1 1 calc R
H84C H 0.9358 0.4032 0.4068 0.132 Uiso 1 1 calc R
C91 C 0.4644(3) 0.1024(2) 0.39884(17) 0.0782(16) Uani 1 1 d .
H91A H 0.484 0.0966 0.3713 0.094 Uiso 1 1 calc R
H91B H 0.4257 0.0738 0.4016 0.094 Uiso 1 1 calc R
C92 C 0.5158(3) 0.0880(3) 0.4312(2) 0.097(2) Uani 1 1 d .
H92A H 0.554 0.1164 0.4281 0.145 Uiso 1 1 calc R
H92B H 0.5309 0.0445 0.4281 0.145 Uiso 1 1 calc R
H92C H 0.4959 0.0936 0.4583 0.145 Uiso 1 1 calc R
C93 C 0.3822(3) 0.1817(3) 0.38445(18) 0.0872(18) Uani 1 1 d .
H93A H 0.3484 0.15 0.3923 0.105 Uiso 1 1 calc R
H93B H 0.3887 0.1795 0.3544 0.105 Uiso 1 1 calc R
C94 C 0.3590(3) 0.2446(3) 0.39615(17) 0.0772(15) Uani 1 1 d .
H94A H 0.36 0.2487 0.426 0.116 Uiso 1 1 calc R
H94B H 0.3132 0.2509 0.3863 0.116 Uiso 1 1 calc R
H94C H 0.3884 0.2763 0.3839 0.116 Uiso 1 1 calc R
C101 C 0.7437(4) 0.2630(4) 0.2034(2) 0.127(3) Uani 1 1 d .
H10A H 0.7138 0.2992 0.1982 0.153 Uiso 1 1 calc R
H10B H 0.7501 0.24 0.1774 0.153 Uiso 1 1 calc R
C102 C 0.8045(3) 0.2833(3) 0.21859(18) 0.0873(18) Uani 1 1 d .
H10C H 0.7991 0.2968 0.2471 0.131 Uiso 1 1 calc R
H10D H 0.8206 0.3186 0.2021 0.131 Uiso 1 1 calc R
H10E H 0.837 0.249 0.2173 0.131 Uiso 1 1 calc R
C103 C 0.6564(3) 0.1869(3) 0.21500(17) 0.0818(16) Uani 1 1 d .
H10F H 0.6244 0.1781 0.2374 0.098 Uiso 1 1 calc R
H10G H 0.6331 0.213 0.1944 0.098 Uiso 1 1 calc R
C104 C 0.6742(4) 0.1328(3) 0.1977(3) 0.118(2) Uani 1 1 d .
H10H H 0.7121 0.1399 0.1793 0.178 Uiso 1 1 calc R
H10I H 0.6365 0.1158 0.1821 0.178 Uiso 1 1 calc R
H10J H 0.6872 0.1028 0.219 0.178 Uiso 1 1 calc R

loop_
_atom_site_aniso_label
_atom_site_aniso_U_11
_atom_site_aniso_U_22
_atom_site_aniso_U_33
_atom_site_aniso_U_23
_atom_site_aniso_U_13
_atom_site_aniso_U_12
Na1 0.0261(7) 0.0334(8) 0.0284(7) 0.0006(6) -0.0018(5) -0.0002(6)
O1 0.0294(13) 0.0291(13) 0.0323(13) 0.0008(10) -0.0043(10) 0.0003(11)
N1 0.0262(15) 0.0250(15) 0.0271(15) -0.0004(12) -0.0004(12) 0.0010(12)
C1 0.032(2) 0.033(2) 0.0286(19) -0.0027(15) -0.0031(15) 0.0041(16)
Na2 0.0286(7) 0.0369(8) 0.0342(8) 0.0017(6) -0.0008(6) 0.0002(6)
O2 0.0292(13) 0.0395(14) 0.0318(14) 0.0070(11) -0.0014(10) 0.0023(11)
N2 0.0300(16) 0.0267(16) 0.0272(16) 0.0005(12) 0.0008(12) -0.0008(13)
C2 0.0301(19) 0.032(2) 0.0328(19) 0.0030(16) -0.0003(16) 0.0035(16)
Na3 0.0284(7) 0.0372(8) 0.0391(8) 0.0023(6) -0.0020(6) -0.0019(6)
O3 0.0259(12) 0.0338(14) 0.0299(13) 0.0009(10) -0.0007(10) 0.0039(11)
C3 0.0236(18) 0.031(2) 0.0319(19) 0.0010(15) -0.0012(15) 0.0003(15)
Na4 0.0264(7) 0.0337(8) 0.0300(7) 0.0003(6) -0.0023(5) 0.0000(6)
O4 0.0297(13) 0.0296(13) 0.0321(14) -0.0022(10) -0.0056(10) 0.0008(10)
C4 0.0237(18) 0.034(2) 0.0313(19) -0.0001(15) -0.0045(15) -0.0020(15)
Na5 0.0351(8) 0.0382(8) 0.0308(8) -0.0012(6) -0.0010(6) 0.0029(6)
O5 0.0286(13) 0.0342(14) 0.0321(13) 0.0014(10) -0.0023(10) 0.0060(11)
C5 0.035(2) 0.031(2) 0.031(2) 0.0036(15) -0.0003(16) 0.0040(16)
O6 0.0284(13) 0.0349(14) 0.0308(13) 0.0066(11) -0.0018(10) -0.0002(10)
C6 0.0278(19) 0.038(2) 0.0284(19) -0.0012(15) -0.0038(15) 0.0008(16)
O7 0.076(2) 0.0400(17) 0.0306(15) 0.0026(12) -0.0037(13) 0.0020(14)
Na8 0.0327(8) 0.0375(8) 0.0309(8) -0.0004(6) -0.0027(6) 0.0013(6)
O8 0.0325(15) 0.0491(16) 0.0550(17) 0.0027(13) 0.0032(12) -0.0067(13)
O9 0.0485(19) 0.082(2) 0.063(2) -0.0216(17) 0.0060(16) -0.0226(17)
O10 0.079(2) 0.062(2) 0.0346(16) 0.0033(14) 0.0074(15) 0.0076(16)
C11 0.0251(18) 0.032(2) 0.0290(19) -0.0039(16) 0.0027(15) 0.0003(15)
C12 0.0294(19) 0.031(2) 0.032(2) -0.0010(16) -0.0009(16) 0.0028(16)
C13 0.035(2) 0.038(2) 0.041(2) -0.0034(17) -0.0085(17) 0.0049(17)
C14 0.039(2) 0.036(2) 0.053(3) -0.0062(19) -0.0099(19) -0.0025(18)
C15 0.041(2) 0.028(2) 0.054(3) 0.0004(18) -0.0014(19) -0.0025(17)
C16 0.031(2) 0.031(2) 0.039(2) 0.0037(17) 0.0026(17) 0.0015(16)
C17 0.073(3) 0.048(3) 0.088(4) -0.006(3) -0.030(3) -0.014(2)
C18 0.044(2) 0.034(2) 0.044(2) 0.0091(17) 0.0004(18) 0.0013(18)
C21 0.032(2) 0.0270(19) 0.034(2) 0.0032(16) 0.0018(16) 0.0014(16)
C22 0.033(2) 0.0287(19) 0.035(2) 0.0029(16) 0.0019(16) 0.0040(16)
C23 0.038(2) 0.044(2) 0.040(2) 0.0077(18) -0.0014(18) 0.0105(18)
C24 0.051(3) 0.055(3) 0.040(2) 0.016(2) 0.008(2) 0.014(2)
C25 0.041(2) 0.056(3) 0.043(2) 0.017(2) 0.0145(19) 0.010(2)
C26 0.034(2) 0.040(2) 0.041(2) 0.0092(18) 0.0059(17) 0.0084(17)
C27 0.068(3) 0.130(5) 0.047(3) 0.034(3) 0.009(2) 0.032(3)
C28 0.036(2) 0.080(3) 0.053(3) 0.025(2) 0.011(2) 0.011(2)
C31 0.0209(17) 0.030(2) 0.032(2) 0.0035(15) 0.0020(15) -0.0012(15)
C32 0.0211(17) 0.0283(19) 0.031(2) -0.0005(15) 0.0037(15) 0.0005(15)
C33 0.0258(18) 0.037(2) 0.033(2) 0.0054(16) 0.0003(16) -0.0013(16)
C34 0.030(2) 0.030(2) 0.040(2) 0.0029(17) 0.0075(17) 0.0044(16)
C35 0.034(2) 0.030(2) 0.035(2) -0.0014(16) 0.0091(17) 0.0011(16)
C36 0.0271(19) 0.033(2) 0.033(2) -0.0008(16) 0.0036(15) -0.0021(16)
C37 0.042(2) 0.044(2) 0.035(2) -0.0072(17) 0.0007(17) 0.0025(18)
C38 0.040(2) 0.038(2) 0.054(3) 0.0028(18) 0.0031(19) 0.0125(18)
C41 0.0265(19) 0.032(2) 0.0302(19) -0.0024(16) 0.0026(16) -0.0046(16)
C42 0.0252(18) 0.033(2) 0.0277(19) 0.0021(15) 0.0018(15) -0.0020(15)
C43 0.0269(19) 0.040(2) 0.032(2) 0.0000(16) -0.0006(15) -0.0036(16)
C44 0.032(2) 0.037(2) 0.040(2) -0.0098(17) 0.0010(17) -0.0034(17)
C45 0.035(2) 0.027(2) 0.049(2) -0.0048(17) 0.0019(18) -0.0002(16)
C46 0.0260(19) 0.034(2) 0.040(2) 0.0005(17) 0.0000(16) -0.0001(16)
C47 0.047(2) 0.045(2) 0.052(3) -0.015(2) -0.004(2) -0.003(2)
C48 0.040(2) 0.031(2) 0.052(2) -0.0018(17) -0.0059(18) 0.0025(17)
C51 0.0266(19) 0.0251(19) 0.034(2) -0.0001(15) -0.0016(16) -0.0016(15)
C52 0.0279(19) 0.0247(18) 0.033(2) -0.0001(15) -0.0013(15) -0.0019(15)
C53 0.037(2) 0.033(2) 0.033(2) 0.0029(16) -0.0067(17) -0.0008(17)
C54 0.0284(19) 0.033(2) 0.042(2) -0.0013(17) -0.0035(17) 0.0010(16)
C55 0.027(2) 0.033(2) 0.043(2) -0.0029(17) 0.0056(16) 0.0001(16)
C56 0.030(2) 0.0296(19) 0.033(2) 0.0004(15) -0.0008(16) -0.0015(16)
C57 0.036(2) 0.055(3) 0.058(3) 0.004(2) 0.0005(19) 0.013(2)
C58 0.045(2) 0.052(3) 0.038(2) 0.0033(18) 0.0063(18) 0.013(2)
C61 0.033(2) 0.032(2) 0.0247(19) -0.0012(16) 0.0042(15) 0.0031(16)
C62 0.033(2) 0.033(2) 0.0276(19) -0.0016(16) 0.0019(16) 0.0010(16)
C63 0.033(2) 0.039(2) 0.0291(19) 0.0010(17) 0.0023(16) 0.0059(17)
C64 0.041(2) 0.038(2) 0.035(2) 0.0055(17) 0.0086(18) 0.0093(18)
C65 0.042(2) 0.035(2) 0.038(2) 0.0053(17) 0.0104(18) -0.0036(17)
C66 0.035(2) 0.034(2) 0.033(2) 0.0001(16) 0.0027(16) -0.0033(17)
C67 0.050(2) 0.045(2) 0.048(2) 0.0143(19) 0.009(2) 0.008(2)
C68 0.039(2) 0.047(2) 0.045(2) 0.0060(19) -0.0003(18) -0.0100(19)
C71 0.067(3) 0.046(3) 0.053(3) -0.007(2) -0.004(2) 0.005(2)
C72 0.081(3) 0.053(3) 0.048(3) -0.001(2) 0.010(2) 0.012(2)
C73 0.135(6) 0.067(4) 0.140(6) -0.048(4) 0.072(5) -0.026(4)
C74 0.092(5) 0.085(5) 0.288(13) 0.001(6) 0.016(7) 0.013(4)
C81 0.039(2) 0.059(3) 0.049(3) -0.004(2) 0.0088(19) -0.005(2)
C82 0.049(3) 0.061(3) 0.078(3) -0.001(3) 0.011(2) 0.005(2)
C83 0.046(3) 0.061(3) 0.078(3) -0.006(3) -0.003(2) -0.006(2)
C84 0.070(4) 0.086(4) 0.108(5) -0.039(3) -0.013(3) 0.004(3)
C91 0.081(4) 0.066(4) 0.088(4) -0.026(3) 0.025(3) -0.031(3)
C92 0.090(4) 0.060(4) 0.141(6) -0.010(4) 0.010(4) -0.001(3)
C93 0.080(4) 0.110(5) 0.072(4) -0.003(3) -0.010(3) -0.032(4)
C94 0.077(4) 0.078(4) 0.076(4) 0.009(3) -0.021(3) -0.011(3)
C101 0.099(5) 0.203(9) 0.079(4) 0.012(5) 0.012(4) -0.044(6)
C102 0.062(3) 0.116(5) 0.084(4) -0.035(4) 0.007(3) -0.006(3)
C103 0.066(3) 0.113(5) 0.066(3) -0.012(3) -0.006(3) -0.004(3)
C104 0.124(6) 0.081(5) 0.150(7) 0.009(5) -0.017(5) 0.007(4)

loop_
_atom_type_symbol
_atom_type_description
_atom_type_scat_dispersion_real
_atom_type_scat_dispersion_imag
_atom_type_scat_source
C C 0.0033 0.0016 'International Tables Vol C Tables 4.2.6.8 and 6.1.1.4'
H H 0 0 'International Tables Vol C Tables 4.2.6.8 and 6.1.1.4'
N N 0.0061 0.0033 'International Tables Vol C Tables 4.2.6.8 and 6.1.1.4'
O O 0.0106 0.006 'International Tables Vol C Tables 4.2.6.8 and 6.1.1.4'
Na Na 0.0362 0.0249 'International Tables Vol C Tables 4.2.6.8 and 6.1.1.4'

loop_
_geom_angle_atom_site_label_1
_geom_angle_atom_site_label_2
_geom_angle_atom_site_label_3
_geom_angle
O4 Na1 O2 90.99(9)
O4 Na1 N1 176.21(10)
O2 Na1 N1 85.94(9)
O4 Na1 O3 94.34(9)
O2 Na1 O3 171.22(10)
N1 Na1 O3 88.99(9)
O4 Na1 O1 97.78(9)
O2 Na1 O1 91.96(9)
N1 Na1 O1 80.13(9)
O3 Na1 O1 94.23(9)
C11 O1 Na4 144.2(2)
C11 O1 Na5 101.78(18)
Na4 O1 Na5 87.62(9)
C11 O1 Na1 132.1(2)
Na4 O1 Na1 82.32(8)
Na5 O1 Na1 87.12(9)
C11 O1 Na2 88.25(18)
Na4 O1 Na2 86.33(8)
Na5 O1 Na2 169.29(11)
Na1 O1 Na2 83.32(8)
C1 N1 C3 109.8(3)
C1 N1 C2 110.9(3)
C3 N1 C2 110.8(3)
C1 N1 Na1 117.8(2)
C3 N1 Na1 109.80(19)
C2 N1 Na1 97.12(19)
N1 C1 C12 117.4(3)
N1 C1 H1A 108
C12 C1 H1A 108
N1 C1 H1B 108
C12 C1 H1B 108
H1A C1 H1B 107.2
O3 Na2 O6 91.13(9)
O3 Na2 O8 95.56(10)
O6 Na2 O8 124.82(10)
O3 Na2 O1 93.29(9)
O6 Na2 O1 89.99(9)
O8 Na2 O1 143.73(10)
C21 O2 Na1 124.3(2)
C21 O2 Na3 141.4(2)
Na1 O2 Na3 89.57(9)
C21 O2 Na5 114.1(2)
Na1 O2 Na5 88.82(9)
Na3 O2 Na5 81.29(9)
C4 N2 C6 110.0(3)
C4 N2 C5 111.2(3)
C6 N2 C5 110.2(3)
C4 N2 Na4 117.6(2)
C6 N2 Na4 108.99(19)
C5 N2 Na4 98.15(19)
N1 C2 C22 117.1(3)
N1 C2 H2A 108
C22 C2 H2A 108
N1 C2 H2B 108
C22 C2 H2B 108
H2A C2 H2B 107.3
O2 Na3 O4 88.72(9)
O2 Na3 O5 99.41(9)
O4 Na3 O5 88.66(9)
O2 Na3 O9 122.56(12)
O4 Na3 O9 118.28(11)
O5 Na3 O9 128.31(12)
C31 O3 Na2 130.5(2)
C31 O3 Na8 134.9(2)
Na2 O3 Na8 88.35(9)
C31 O3 Na1 109.11(19)
Na2 O3 Na1 89.05(9)
Na8 O3 Na1 90.61(9)
N1 C3 C32 116.6(3)
N1 C3 H3A 108.1
C32 C3 H3A 108.1
N1 C3 H3B 108.1
C32 C3 H3B 108.1
H3A C3 H3B 107.3
O1 Na4 O5 93.72(9)
O1 Na4 O6 94.40(9)
O5 Na4 O6 170.99(10)
O1 Na4 N2 174.94(10)
O5 Na4 N2 83.54(9)
O6 Na4 N2 88.64(9)
O1 Na4 O4 96.74(9)
O5 Na4 O4 88.63(9)
O6 Na4 O4 94.29(9)
N2 Na4 O4 78.97(9)
C41 O4 Na1 142.4(2)
C41 O4 Na3 101.46(19)
Na1 O4 Na3 89.66(9)
C41 O4 Na4 132.6(2)
Na1 O4 Na4 82.68(8)
Na3 O4 Na4 89.42(9)
C41 O4 Na8 86.31(18)
Na1 O4 Na8 86.11(8)
Na3 O4 Na8 171.51(11)
Na4 O4 Na8 82.74(8)
N2 C4 C42 116.7(3)
N2 C4 H4A 108.1
C42 C4 H4A 108.1
N2 C4 H4B 108.1
C42 C4 H4B 108.1
H4A C4 H4B 107.3
O7 Na5 O5 137.45(11)
O7 Na5 O1 118.20(11)
O5 Na5 O1 90.32(9)
O7 Na5 O2 111.98(10)
O5 Na5 O2 97.35(9)
O1 Na5 O2 90.81(9)
C51 O5 Na4 123.2(2)
C51 O5 Na3 119.2(2)
Na4 O5 Na3 91.80(9)
C51 O5 Na5 139.7(2)
Na4 O5 Na5 87.56(9)
Na3 O5 Na5 80.83(8)
N2 C5 C52 118.0(3)
N2 C5 H5A 107.8
C52 C5 H5A 107.8
N2 C5 H5B 107.8
C52 C5 H5B 107.8
H5A C5 H5B 107.1
C61 O6 Na8 129.7(2)
C61 O6 Na2 136.7(2)
Na8 O6 Na2 87.86(9)
C61 O6 Na4 108.76(19)
Na8 O6 Na4 90.42(9)
Na2 O6 Na4 88.63(9)
N2 C6 C62 115.8(3)
N2 C6 H6A 108.3
C62 C6 H6A 108.3
N2 C6 H6B 108.3
C62 C6 H6B 108.3
H6A C6 H6B 107.4
C71 O7 C73 109.3(3)
C71 O7 Na5 117.9(2)
C73 O7 Na5 125.1(3)
O6 Na8 O3 92.49(9)
O6 Na8 O10 98.79(11)
O3 Na8 O10 134.44(11)
O6 Na8 O4 92.42(9)
O3 Na8 O4 88.15(8)
O10 Na8 O4 134.75(11)
C83 O8 C81 111.5(3)
C83 O8 Na2 130.2(3)
C81 O8 Na2 112.0(2)
C93 O9 C91 112.4(4)
C93 O9 Na3 126.6(3)
C91 O9 Na3 109.8(3)
C101 O10 C103 111.2(4)
C101 O10 Na8 130.8(4)
C103 O10 Na8 111.8(3)
O1 C11 C16 120.2(3)
O1 C11 C12 121.5(3)
C16 C11 C12 118.3(3)
C13 C12 C11 118.6(3)
C13 C12 C1 118.4(3)
C11 C12 C1 122.5(3)
C14 C13 C12 123.2(3)
C14 C13 H13 118.4
C12 C13 H13 118.4
C15 C14 C13 117.3(3)
C15 C14 C17 121.4(4)
C13 C14 C17 121.3(4)
C14 C15 C16 122.4(4)
C14 C15 H15 118.8
C16 C15 H15 118.8
C15 C16 C11 120.3(3)
C15 C16 C18 120.5(3)
C11 C16 C18 119.0(3)
C14 C17 H17A 109.5
C14 C17 H17B 109.5
H17A C17 H17B 109.5
C14 C17 H17C 109.5
H17A C17 H17C 109.5
H17B C17 H17C 109.5
C16 C18 H18A 109.5
C16 C18 H18B 109.5
H18A C18 H18B 109.5
C16 C18 H18C 109.5
H18A C18 H18C 109.5
H18B C18 H18C 109.5
O2 C21 C26 119.7(3)
O2 C21 C22 122.7(3)
C26 C21 C22 117.6(3)
C23 C22 C21 119.1(3)
C23 C22 C2 116.2(3)
C21 C22 C2 124.6(3)
C24 C23 C22 123.5(3)
C24 C23 H23 118.2
C22 C23 H23 118.2
C23 C24 C25 116.2(3)
C23 C24 C27 122.6(4)
C25 C24 C27 121.2(4)
C26 C25 C24 122.8(4)
C26 C25 H25 118.6
C24 C25 H25 118.6
C25 C26 C21 120.6(3)
C25 C26 C28 119.0(3)
C21 C26 C28 120.2(3)
C24 C27 H27A 109.5
C24 C27 H27B 109.5
H27A C27 H27B 109.5
C24 C27 H27C 109.5
H27A C27 H27C 109.5
H27B C27 H27C 109.5
C26 C28 H28A 109.5
C26 C28 H28B 109.5
H28A C28 H28B 109.5
C26 C28 H28C 109.5
H28A C28 H28C 109.5
H28B C28 H28C 109.5
O3 C31 C32 121.8(3)
O3 C31 C36 120.4(3)
C32 C31 C36 117.8(3)
C33 C32 C31 119.5(3)
C33 C32 C3 118.2(3)
C31 C32 C3 122.1(3)
C34 C33 C32 122.9(3)
C34 C33 H33 118.6
C32 C33 H33 118.6
C35 C34 C33 117.1(3)
C35 C34 C38 121.6(3)
C33 C34 C38 121.4(3)
C34 C35 C36 123.1(3)
C34 C35 H35 118.5
C36 C35 H35 118.5
C35 C36 C31 119.7(3)
C35 C36 C37 120.1(3)
C31 C36 C37 120.1(3)
C36 C37 H37A 109.5
C36 C37 H37B 109.5
H37A C37 H37B 109.5
C36 C37 H37C 109.5
H37A C37 H37C 109.5
H37B C37 H37C 109.5
C34 C38 H38A 109.5
C34 C38 H38B 109.5
H38A C38 H38B 109.5
C34 C38 H38C 109.5
H38A C38 H38C 109.5
H38B C38 H38C 109.5
O4 C41 C46 119.9(3)
O4 C41 C42 121.4(3)
C46 C41 C42 118.6(3)
C43 C42 C41 118.9(3)
C43 C42 C4 119.1(3)
C41 C42 C4 121.9(3)
C44 C43 C42 123.1(3)
C44 C43 H43 118.4
C42 C43 H43 118.4
C45 C44 C43 116.9(3)
C45 C44 C47 121.5(3)
C43 C44 C47 121.6(3)
C44 C45 C46 122.9(3)
C44 C45 H45 118.5
C46 C45 H45 118.5
C45 C46 C41 119.4(3)
C45 C46 C48 121.1(3)
C41 C46 C48 119.3(3)
C44 C47 H47A 109.5
C44 C47 H47B 109.5
H47A C47 H47B 109.5
C44 C47 H47C 109.5
H47A C47 H47C 109.5
H47B C47 H47C 109.5
C46 C48 H48A 109.5
C46 C48 H48B 109.5
H48A C48 H48B 109.5
C46 C48 H48C 109.5
H48A C48 H48C 109.5
H48B C48 H48C 109.5
O5 C51 C56 119.4(3)
O5 C51 C52 123.5(3)
C56 C51 C52 117.1(3)
C53 C52 C51 118.9(3)
C53 C52 C5 115.7(3)
C51 C52 C5 124.9(3)
C54 C53 C52 123.8(3)
C54 C53 H53 118.1
C52 C53 H53 118.1
C53 C54 C55 117.0(3)
C53 C54 C57 121.3(3)
C55 C54 C57 121.8(3)
C54 C55 C56 122.0(3)
C54 C55 H55 119
C56 C55 H55 119
C55 C56 C51 121.2(3)
C55 C56 C58 119.5(3)
C51 C56 C58 119.3(3)
C54 C57 H57A 109.5
C54 C57 H57B 109.5
H57A C57 H57B 109.5
C54 C57 H57C 109.5
H57A C57 H57C 109.5
H57B C57 H57C 109.5
C56 C58 H58A 109.5
C56 C58 H58B 109.5
H58A C58 H58B 109.5
C56 C58 H58C 109.5
H58A C58 H58C 109.5
H58B C58 H58C 109.5
O6 C61 C66 121.2(3)
O6 C61 C62 121.5(3)
C66 C61 C62 117.3(3)
C63 C62 C61 119.4(3)
C63 C62 C6 118.9(3)
C61 C62 C6 121.6(3)
C62 C63 C64 123.4(3)
C62 C63 H63 118.3
C64 C63 H63 118.3
C65 C64 C63 116.3(3)
C65 C64 C67 121.7(3)
C63 C64 C67 122.0(3)
C64 C65 C66 123.2(3)
C64 C65 H65 118.4
C66 C65 H65 118.4
C65 C66 C61 120.4(3)
C65 C66 C68 120.3(3)
C61 C66 C68 119.3(3)
C64 C67 H67A 109.5
C64 C67 H67B 109.5
H67A C67 H67B 109.5
C64 C67 H67C 109.5
H67A C67 H67C 109.5
H67B C67 H67C 109.5
C66 C68 H68A 109.5
C66 C68 H68B 109.5
H68A C68 H68B 109.5
C66 C68 H68C 109.5
H68A C68 H68C 109.5
H68B C68 H68C 109.5
O7 C71 C72 109.7(4)
O7 C71 H71A 109.7
C72 C71 H71A 109.7
O7 C71 H71B 109.7
C72 C71 H71B 109.7
H71A C71 H71B 108.2
C71 C72 H72A 109.5
C71 C72 H72B 109.5
H72A C72 H72B 109.5
C71 C72 H72C 109.5
H72A C72 H72C 109.5
H72B C72 H72C 109.5
C74 C73 O7 103.7(7)
C74 C73 H73A 111
O7 C73 H73A 111
C74 C73 H73B 111
O7 C73 H73B 111
H73A C73 H73B 109
C73 C74 H74A 109.5
C73 C74 H74B 109.5
H74A C74 H74B 109.5
C73 C74 H74C 109.5
H74A C74 H74C 109.5
H74B C74 H74C 109.5
O8 C81 C82 112.3(4)
O8 C81 H81A 109.1
C82 C81 H81A 109.1
O8 C81 H81B 109.1
C82 C81 H81B 109.1
H81A C81 H81B 107.9
C81 C82 H82A 109.5
C81 C82 H82B 109.5
H82A C82 H82B 109.5
C81 C82 H82C 109.5
H82A C82 H82C 109.5
H82B C82 H82C 109.5
O8 C83 C84 108.1(4)
O8 C83 H83A 110.1
C84 C83 H83A 110.1
O8 C83 H83B 110.1
C84 C83 H83B 110.1
H83A C83 H83B 108.4
C83 C84 H84A 109.5
C83 C84 H84B 109.5
H84A C84 H84B 109.5
C83 C84 H84C 109.5
H84A C84 H84C 109.5
H84B C84 H84C 109.5
O9 C91 C92 108.2(4)
O9 C91 H91A 110.1
C92 C91 H91A 110.1
O9 C91 H91B 110.1
C92 C91 H91B 110.1
H91A C91 H91B 108.4
C91 C92 H92A 109.5
C91 C92 H92B 109.5
H92A C92 H92B 109.5
C91 C92 H92C 109.5
H92A C92 H92C 109.5
H92B C92 H92C 109.5
O9 C93 C94 109.0(4)
O9 C93 H93A 109.9
C94 C93 H93A 109.9
O9 C93 H93B 109.9
C94 C93 H93B 109.9
H93A C93 H93B 108.3
C93 C94 H94A 109.5
C93 C94 H94B 109.5
H94A C94 H94B 109.5
C93 C94 H94C 109.5
H94A C94 H94C 109.5
H94B C94 H94C 109.5
O10 C101 C102 106.8(6)
O10 C101 H10A 110.4
C102 C101 H10A 110.4
O10 C101 H10B 110.4
C102 C101 H10B 110.4
H10A C101 H10B 108.6
C101 C102 H10C 109.5
C101 C102 H10D 109.5
H10C C102 H10D 109.5
C101 C102 H10E 109.5
H10C C102 H10E 109.5
H10D C102 H10E 109.5
C104 C103 O10 113.3(5)
C104 C103 H10F 108.9
O10 C103 H10F 108.9
C104 C103 H10G 108.9
O10 C103 H10G 108.9
H10F C103 H10G 107.7
C103 C104 H10H 109.5
C103 C104 H10I 109.5
H10H C104 H10I 109.5
C103 C104 H10J 109.5
H10H C104 H10J 109.5
H10I C104 H10J 109.5

loop_
_geom_bond_atom_site_label_1
_geom_bond_atom_site_label_2
_geom_bond_distance
Na1 O4 2.246(2)
Na1 O2 2.282(3)
Na1 N1 2.317(3)
Na1 O3 2.319(2)
Na1 O1 2.379(3)
O1 C11 1.342(4)
O1 Na4 2.274(2)
O1 Na5 2.341(3)
O1 Na2 2.461(3)
N1 C1 1.464(4)
N1 C3 1.472(4)
N1 C2 1.481(4)
C1 C12 1.509(5)
C1 H1A 0.99
C1 H1B 0.99
Na2 O3 2.270(3)
Na2 O6 2.312(3)
Na2 O8 2.378(3)
O2 C21 1.336(4)
O2 Na3 2.293(3)
O2 Na5 2.366(3)
N2 C4 1.468(4)
N2 C6 1.477(4)
N2 C5 1.477(4)
N2 Na4 2.346(3)
C2 C22 1.522(5)
C2 H2A 0.99
C2 H2B 0.99
Na3 O4 2.325(3)
Na3 O5 2.341(3)
Na3 O9 2.369(3)
O3 C31 1.334(4)
O3 Na8 2.276(2)
C3 C32 1.508(5)
C3 H3A 0.99
C3 H3B 0.99
Na4 O5 2.277(3)
Na4 O6 2.329(3)
Na4 O4 2.389(3)
O4 C41 1.333(4)
O4 Na8 2.530(3)
C4 C42 1.513(5)
C4 H4A 0.99
C4 H4B 0.99
Na5 O7 2.336(3)
Na5 O5 2.341(3)
O5 C51 1.335(4)
C5 C52 1.512(5)
C5 H5A 0.99
C5 H5B 0.99
O6 C61 1.337(4)
O6 Na8 2.254(3)
C6 C62 1.507(5)
C6 H6A 0.99
C6 H6B 0.99
O7 C71 1.417(5)
O7 C73 1.547(9)
Na8 O10 2.348(3)
O8 C83 1.421(5)
O8 C81 1.449(5)
O9 C93 1.391(6)
O9 C91 1.502(6)
O10 C101 1.369(7)
O10 C103 1.555(6)
C11 C16 1.406(5)
C11 C12 1.423(5)
C12 C13 1.404(5)
C13 C14 1.384(5)
C13 H13 0.95
C14 C15 1.379(5)
C14 C17 1.521(6)
C15 C16 1.394(5)
C15 H15 0.95
C16 C18 1.514(5)
C17 H17A 0.98
C17 H17B 0.98
C17 H17C 0.98
C18 H18A 0.98
C18 H18B 0.98
C18 H18C 0.98
C21 C26 1.411(5)
C21 C22 1.419(5)
C22 C23 1.394(5)
C23 C24 1.386(5)
C23 H23 0.95
C24 C25 1.391(6)
C24 C27 1.514(6)
C25 C26 1.382(5)
C25 H25 0.95
C26 C28 1.511(5)
C27 H27A 0.98
C27 H27B 0.98
C27 H27C 0.98
C28 H28A 0.98
C28 H28B 0.98
C28 H28C 0.98
C31 C32 1.420(5)
C31 C36 1.425(5)
C32 C33 1.398(5)
C33 C34 1.392(5)
C33 H33 0.95
C34 C35 1.378(5)
C34 C38 1.517(5)
C35 C36 1.393(5)
C35 H35 0.95
C36 C37 1.497(5)
C37 H37A 0.98
C37 H37B 0.98
C37 H37C 0.98
C38 H38A 0.98
C38 H38B 0.98
C38 H38C 0.98
C41 C46 1.415(5)
C41 C42 1.420(5)
C42 C43 1.393(5)
C43 C44 1.389(5)
C43 H43 0.95
C44 C45 1.387(5)
C44 C47 1.515(5)
C45 C46 1.390(5)
C45 H45 0.95
C46 C48 1.502(5)
C47 H47A 0.98
C47 H47B 0.98
C47 H47C 0.98
C48 H48A 0.98
C48 H48B 0.98
C48 H48C 0.98
C51 C56 1.416(5)
C51 C52 1.426(5)
C52 C53 1.394(5)
C53 C54 1.382(5)
C53 H53 0.95
C54 C55 1.382(5)
C54 C57 1.520(5)
C55 C56 1.390(5)
C55 H55 0.95
C56 C58 1.507(5)
C57 H57A 0.98
C57 H57B 0.98
C57 H57C 0.98
C58 H58A 0.98
C58 H58B 0.98
C58 H58C 0.98
C61 C66 1.408(5)
C61 C62 1.431(5)
C62 C63 1.389(5)
C63 C64 1.389(5)
C63 H63 0.95
C64 C65 1.385(5)
C64 C67 1.509(5)
C65 C66 1.388(5)
C65 H65 0.95
C66 C68 1.510(5)
C67 H67A 0.98
C67 H67B 0.98
C67 H67C 0.98
C68 H68A 0.98
C68 H68B 0.98
C68 H68C 0.98
C71 C72 1.481(6)
C71 H71A 0.99
C71 H71B 0.99
C72 H72A 0.98
C72 H72B 0.98
C72 H72C 0.98
C73 C74 1.286(10)
C73 H73A 0.99
C73 H73B 0.99
C74 H74A 0.98
C74 H74B 0.98
C74 H74C 0.98
C81 C82 1.508(6)
C81 H81A 0.99
C81 H81B 0.99
C82 H82A 0.98
C82 H82B 0.98
C82 H82C 0.98
C83 C84 1.479(7)
C83 H83A 0.99
C83 H83B 0.99
C84 H84A 0.98
C84 H84B 0.98
C84 H84C 0.98
C91 C92 1.505(8)
C91 H91A 0.99
C91 H91B 0.99
C92 H92A 0.98
C92 H92B 0.98
C92 H92C 0.98
C93 C94 1.472(8)
C93 H93A 0.99
C93 H93B 0.99
C94 H94A 0.98
C94 H94B 0.98
C94 H94C 0.98
C101 C102 1.384(8)
C101 H10A 0.99
C101 H10B 0.99
C102 H10C 0.98
C102 H10D 0.98
C102 H10E 0.98
C103 C104 1.334(8)
C103 H10F 0.99
C103 H10G 0.99
C104 H10H 0.98
C104 H10I 0.98
C104 H10J 0.98
